data_2219946
loop_
_publ_author_name
'Xiao, Xin'
'Zhang, Yun-Qiang'
'Xue, Sai-Feng'
'Tao, Zhu'

_publ_section_title
;
 3-(Benzimidazolium-2-yl)propionate dihydrate
;
_journal_coeditor_code NG2490
_journal_issue 11
_journal_name_full 'Acta Crystallographica Section E'
_journal_page_first o2066
_journal_paper_doi 10.1107/S1600536808031346
_journal_volume 64
_journal_year 2008
_chemical_formula_iupac 'C10 H10 N2 O2 , 2H2 O'
_chemical_formula_moiety 'C10 H10 N2 O2 , 2H2 O'
_chemical_formula_sum 'C10 H14 N2 O4'
_chemical_formula_weight 226.23
_chemical_name_systematic
;
3-(Benzimidazolium-2-yl)propionate dihydrate
;
_space_group_IT_number 14
_symmetry_cell_setting monoclinic
_symmetry_space_group_name_Hall '-P 2ybc'
_symmetry_space_group_name_H-M 'P 1 21/c 1'
_atom_sites_solution_hydrogens geom
_atom_sites_solution_primary direct
_atom_sites_solution_secondary difmap
_audit_creation_method SHELXL97
_cell_angle_alpha 90.00
_cell_angle_beta 94.530(5)
_cell_angle_gamma 90.00
_cell_formula_units_Z 4
_cell_length_a 18.444(3)
_cell_length_b 4.9730(8)
_cell_length_c 11.9097(19)
_cell_measurement_reflns_used 2002
_cell_measurement_temperature 273(2)
_cell_measurement_theta_max 25.42
_cell_measurement_theta_min 1.11
_cell_volume 1089.0(3)
_computing_cell_refinement 'SAINT (Bruker, 2002)'
_computing_data_collection 'SMART (Bruker, 2002)'
_computing_data_reduction 'SAINT (Bruker, 2002)'
_computing_molecular_graphics 'ORTEP-3 for Windows (Farrugia, 1997)'
_computing_publication_material 'WinGX (Farrugia, 1999)'
_computing_structure_refinement 'SHELXL97 (Sheldrick, 2008)'
_computing_structure_solution 'SHELXS97 (Sheldrick, 2008)'
_diffrn_ambient_temperature 273(2)
_diffrn_measured_fraction_theta_full 0.985
_diffrn_measured_fraction_theta_max 0.985
_diffrn_measurement_device_type 'Bruker CCD area-detector'
_diffrn_measurement_method '\f and \w'
_diffrn_radiation_monochromator graphite
_diffrn_radiation_source 'fine-focus sealed tube'
_diffrn_radiation_type MoK\a
_diffrn_radiation_wavelength 0.71073
_diffrn_reflns_av_R_equivalents 0.0657
_diffrn_reflns_av_sigmaI/netI 0.0562
_diffrn_reflns_limit_h_max 19
_diffrn_reflns_limit_h_min -21
_diffrn_reflns_limit_k_max 4
_diffrn_reflns_limit_k_min -5
_diffrn_reflns_limit_l_max 14
_diffrn_reflns_limit_l_min -13
_diffrn_reflns_number 7787
_diffrn_reflns_theta_full 25.42
_diffrn_reflns_theta_max 25.42
_diffrn_reflns_theta_min 1.11
_diffrn_standards_interval_count 0
_diffrn_standards_interval_time 0
_diffrn_standards_number 0
_exptl_absorpt_coefficient_mu 0.108
_exptl_absorpt_correction_type none
_exptl_crystal_colour colourless
_exptl_crystal_density_diffrn 1.380
_exptl_crystal_density_method 'not measured'
_exptl_crystal_description prism
_exptl_crystal_F_000 480
_exptl_crystal_size_max 0.29
_exptl_crystal_size_mid 0.26
_exptl_crystal_size_min 0.20
_refine_diff_density_max 0.186
_refine_diff_density_min -0.233
_refine_ls_extinction_method none
_refine_ls_goodness_of_fit_ref 1.078
_refine_ls_hydrogen_treatment mixed
_refine_ls_matrix_type full
_refine_ls_number_parameters 161
_refine_ls_number_reflns 1971
_refine_ls_number_restraints 6
_refine_ls_restrained_S_all 1.082
_refine_ls_R_factor_all 0.0774
_refine_ls_R_factor_gt 0.0467
_refine_ls_shift/su_max 0.000
_refine_ls_shift/su_mean 0.000
_refine_ls_structure_factor_coef Fsqd
_refine_ls_weighting_details 'calc w = 1/[\s^2^(Fo^2^)+(0.0354P)^2^+0.5171P] where P=(Fo^2^+2Fc^2^)/3'
_refine_ls_weighting_scheme calc
_refine_ls_wR_factor_gt 0.0912
_refine_ls_wR_factor_ref 0.1133
_reflns_number_gt 1394
_reflns_number_total 2002
_reflns_threshold_expression I>2\s(I)
_cod_data_source_file ng2490.cif
_cod_data_source_block I
_cod_original_sg_symbol_H-M 'P 21/c'
_cod_database_code 2219946
_cod_database_fobs_code 2219946

loop_
_symmetry_equiv_pos_as_xyz
'x, y, z'
'-x, y+1/2, -z+1/2'
'-x, -y, -z'
'x, -y-1/2, z-1/2'

loop_
_atom_site_type_symbol
_atom_site_label
_atom_site_fract_x
_atom_site_fract_y
_atom_site_fract_z
_atom_site_U_iso_or_equiv
_atom_site_adp_type
_atom_site_calc_flag
_atom_site_refinement_flags
_atom_site_occupancy
O O1 0.24941(9) 0.3021(3) 0.56604(13) 0.0306(5) Uani d . 1
O O2 0.31408(9) 0.3485(3) 0.41718(12) 0.0285(4) Uani d . 1
O O1W 0.45721(11) 0.3587(4) 0.36594(15) 0.0360(5) Uani d D 1
O O2W 0.52898(12) -0.1307(4) 0.37002(17) 0.0398(5) Uani d D 1
N N1 0.22255(10) 0.8913(4) 0.70511(15) 0.0249(5) Uani d D 1
H H1N 0.2296 1.0021 0.6516 0.030 Uiso calc RD 1
N N2 0.23986(10) 0.5625(4) 0.82389(15) 0.0241(5) Uani d D 1
H H2N 0.2595 0.4266 0.8591 0.029 Uiso calc RD 1
C C1 0.12302(14) 0.6171(5) 0.92071(19) 0.0290(6) Uani d . 1
H H1A 0.1303 0.4775 0.9723 0.035 Uiso calc R 1
C C2 0.06132(14) 0.7751(5) 0.9168(2) 0.0331(7) Uani d . 1
H H2A 0.0264 0.7417 0.9673 0.040 Uiso calc R 1
C C3 0.04988(14) 0.9848(5) 0.8385(2) 0.0334(7) Uani d . 1
H H3A 0.0074 1.0858 0.8380 0.040 Uiso calc R 1
C C4 0.09993(13) 1.0447(5) 0.7624(2) 0.0300(6) Uani d . 1
H H4A 0.0924 1.1838 0.7107 0.036 Uiso calc R 1
C C5 0.16226(13) 0.8870(5) 0.76689(18) 0.0237(6) Uani d . 1
C C6 0.17353(13) 0.6765(5) 0.84417(18) 0.0238(6) Uani d . 1
C C7 0.26826(13) 0.6960(5) 0.74162(18) 0.0234(6) Uani d . 1
C C8 0.34047(13) 0.6448(5) 0.69974(18) 0.0264(6) Uani d . 1
H H8A 0.3582 0.4724 0.7285 0.032 Uiso calc R 1
H H8B 0.3741 0.7816 0.7299 0.032 Uiso calc R 1
C C9 0.34097(13) 0.6433(5) 0.57180(18) 0.0252(6) Uani d . 1
H H9A 0.3207 0.8115 0.5425 0.030 Uiso calc R 1
H H9B 0.3909 0.6334 0.5521 0.030 Uiso calc R 1
C C10 0.29840(13) 0.4120(5) 0.51556(18) 0.0227(6) Uani d . 1
H H1W1 0.4133(12) 0.352(7) 0.386(3) 0.084(13) Uiso d D 1
H H1W2 0.4755(16) 0.208(4) 0.384(3) 0.059(11) Uiso d D 1
H H2W1 0.5341(16) -0.149(6) 0.3009(16) 0.053(9) Uiso d D 1
H H2W2 0.5073(19) -0.268(5) 0.387(3) 0.089(14) Uiso d D 1

loop_
_atom_site_aniso_label
_atom_site_aniso_U_11
_atom_site_aniso_U_22
_atom_site_aniso_U_33
_atom_site_aniso_U_12
_atom_site_aniso_U_13
_atom_site_aniso_U_23
O1 0.0340(10) 0.0248(10) 0.0334(9) -0.0060(8) 0.0054(8) 0.0027(8)
O2 0.0334(10) 0.0268(10) 0.0255(8) -0.0038(8) 0.0042(8) -0.0056(7)
O1W 0.0374(13) 0.0303(12) 0.0416(11) -0.0013(10) 0.0106(10) -0.0001(9)
O2W 0.0486(13) 0.0315(12) 0.0399(11) -0.0038(11) 0.0079(10) -0.0010(10)
N1 0.0311(12) 0.0209(12) 0.0230(9) -0.0003(10) 0.0032(9) 0.0034(9)
N2 0.0290(12) 0.0205(12) 0.0225(9) 0.0022(10) 0.0013(9) 0.0013(8)
C1 0.0336(15) 0.0257(15) 0.0281(12) -0.0059(13) 0.0043(11) -0.0011(11)
C2 0.0315(15) 0.0340(16) 0.0348(14) -0.0053(13) 0.0090(12) -0.0058(12)
C3 0.0292(15) 0.0272(15) 0.0438(15) 0.0027(13) 0.0035(13) -0.0062(13)
C4 0.0309(15) 0.0231(15) 0.0354(13) 0.0009(12) -0.0006(12) -0.0010(11)
C5 0.0267(14) 0.0194(14) 0.0248(11) -0.0044(11) 0.0016(11) -0.0032(10)
C6 0.0268(14) 0.0198(13) 0.0248(12) -0.0005(11) 0.0010(11) -0.0029(10)
C7 0.0289(14) 0.0202(13) 0.0206(11) -0.0035(12) -0.0004(10) -0.0045(10)
C8 0.0240(14) 0.0271(15) 0.0279(12) -0.0009(12) 0.0006(11) -0.0011(11)
C9 0.0289(14) 0.0208(14) 0.0264(12) -0.0028(12) 0.0049(11) 0.0005(11)
C10 0.0257(14) 0.0167(13) 0.0256(12) 0.0048(11) 0.0012(11) 0.0050(10)

loop_
_atom_type_symbol
_atom_type_description
_atom_type_scat_dispersion_real
_atom_type_scat_dispersion_imag
_atom_type_scat_source
C C 0.0033 0.0016 'International Tables Vol C Tables 4.2.6.8 and 6.1.1.4'
H H 0.0000 0.0000 'International Tables Vol C Tables 4.2.6.8 and 6.1.1.4'
N N 0.0061 0.0033 'International Tables Vol C Tables 4.2.6.8 and 6.1.1.4'
O O 0.0106 0.0060 'International Tables Vol C Tables 4.2.6.8 and 6.1.1.4'

loop_
_geom_angle_atom_site_label_1
_geom_angle_atom_site_label_2
_geom_angle_atom_site_label_3
_geom_angle
H1W1 O1W H1W2 105(3)
H2W1 O2W H2W2 104(3)
C7 N1 C5 109.22(19)
C7 N1 H1N 125.4
C5 N1 H1N 125.4
C7 N2 C6 109.2(2)
C7 N2 H2N 125.4
C6 N2 H2N 125.4
C2 C1 C6 116.9(2)
C2 C1 H1A 121.6
C6 C1 H1A 121.6
C1 C2 C3 121.7(2)
C1 C2 H2A 119.2
C3 C2 H2A 119.2
C4 C3 C2 121.6(2)
C4 C3 H3A 119.2
C2 C3 H3A 119.2
C3 C4 C5 116.7(2)
C3 C4 H4A 121.7
C5 C4 H4A 121.7
N1 C5 C4 132.0(2)
N1 C5 C6 106.1(2)
C4 C5 C6 121.8(2)
C1 C6 N2 132.5(2)
C1 C6 C5 121.3(2)
N2 C6 C5 106.2(2)
N2 C7 N1 109.2(2)
N2 C7 C8 125.6(2)
N1 C7 C8 125.2(2)
C7 C8 C9 114.5(2)
C7 C8 H8A 108.6
C9 C8 H8A 108.6
C7 C8 H8B 108.6
C9 C8 H8B 108.6
H8A C8 H8B 107.6
C10 C9 C8 113.63(19)
C10 C9 H9A 108.8
C8 C9 H9A 108.8
C10 C9 H9B 108.8
C8 C9 H9B 108.8
H9A C9 H9B 107.7
O1 C10 O2 124.2(2)
O1 C10 C9 119.2(2)
O2 C10 C9 116.6(2)

loop_
_geom_bond_atom_site_label_1
_geom_bond_atom_site_label_2
_geom_bond_distance
O1 C10 1.250(3)
O2 C10 1.269(3)
O1W H1W1 0.863(18)
O1W H1W2 0.845(18)
O2W H2W1 0.841(17)
O2W H2W2 0.823(18)
N1 C7 1.336(3)
N1 C5 1.381(3)
N1 H1N 0.8600
N2 C7 1.325(3)
N2 C6 1.387(3)
N2 H2N 0.8600
C1 C2 1.380(3)
C1 C6 1.386(3)
C1 H1A 0.9300
C2 C3 1.404(4)
C2 H2A 0.9300
C3 C4 1.376(3)
C3 H3A 0.9300
C4 C5 1.389(3)
C4 H4A 0.9300
C5 C6 1.399(3)
C7 C8 1.481(3)
C8 C9 1.525(3)
C8 H8A 0.9700
C8 H8B 0.9700
C9 C10 1.518(3)
C9 H9A 0.9700
C9 H9B 0.9700

loop_
_geom_hbond_atom_site_label_D
_geom_hbond_atom_site_label_H
_geom_hbond_atom_site_label_A
_geom_hbond_site_symmetry_A
_geom_hbond_distance_DH
_geom_hbond_distance_HA
_geom_hbond_distance_DA
_geom_hbond_angle_DHA
N1 H1N O1 1_565 0.86 1.86 2.700(2) 165.5
N2 H2N O2 4_566 0.86 1.80 2.654(3) 169.6
O2W H2W1 O1W 2_645 0.841(17) 2.007(18) 2.842(3) 172(3)

loop_
_geom_torsion_atom_site_label_1
_geom_torsion_atom_site_label_2
_geom_torsion_atom_site_label_3
_geom_torsion_atom_site_label_4
_geom_torsion
C6 C1 C2 C3 0.5(4)
C1 C2 C3 C4 -0.6(4)
C2 C3 C4 C5 0.1(4)
C7 N1 C5 C4 -179.9(2)
C7 N1 C5 C6 0.0(2)
C3 C4 C5 N1 -179.6(2)
C3 C4 C5 C6 0.4(3)
C2 C1 C6 N2 -179.6(2)
C2 C1 C6 C5 0.1(3)
C7 N2 C6 C1 -179.1(2)
C7 N2 C6 C5 1.2(2)
N1 C5 C6 C1 179.5(2)
C4 C5 C6 C1 -0.5(3)
N1 C5 C6 N2 -0.7(2)
C4 C5 C6 N2 179.2(2)
C6 N2 C7 N1 -1.2(3)
C6 N2 C7 C8 176.5(2)
C5 N1 C7 N2 0.7(2)
C5 N1 C7 C8 -177.0(2)
N2 C7 C8 C9 135.7(2)
N1 C7 C8 C9 -47.0(3)
C7 C8 C9 C10 -66.3(3)
C8 C9 C10 O1 23.1(3)
C8 C9 C10 O2 -159.0(2)

loop_
_cod_related_entry_id
_cod_related_entry_database
_cod_related_entry_code
1 ChemSpider 30655648
